data_1535929
loop_
_publ_author_name
'Ivanova, T.A.'
'Rybakov, V.B.'
'Mistryukov, V.E.'
'Mikhailov, Yu.N.'

_publ_section_title
;
 Synthesis, features and structure of Rb4(Bi2(mu-ClO4)2 (ClO4)8)
;
_journal_name_full 'Zhurnal Neorganicheskoi Khimii'
_journal_page_first 1179
_journal_page_last 1184
_journal_volume 36
_journal_year 1991
_chemical_formula_sum 'Bi2 Cl10 O40 Rb4'
_chemical_name_systematic 'Rb4 Bi2 (Cl O4)10'
_space_group_IT_number 2
_symmetry_space_group_name_Hall '-P 1'
_symmetry_space_group_name_H-M 'P -1'
_cell_angle_alpha 74.93
_cell_angle_beta 69.53
_cell_angle_gamma 79.42
_cell_formula_units_Z 1
_cell_length_a 7.974
_cell_length_b 10.418
_cell_length_c 11.611
_cell_volume 867.986
_citation_journal_id_ASTM ZNOKAQ
_cod_data_source_file Ivanova_ZNOKAQ_1991_1143.cif
_cod_data_source_block Bi2Cl10O40Rb4
_cod_database_code 1535929

loop_
_symmetry_equiv_pos_as_xyz
x,y,z
-x,-y,-z

loop_
_atom_site_label
_atom_site_type_symbol
_atom_site_fract_x
_atom_site_fract_y
_atom_site_fract_z
_atom_site_occupancy
_atom_site_U_iso_or_equiv
O9 O-2 0.78 0.281 0.163 1 0.0
O6 O-2 -0.12 0.24 0.36 1 0.0
O8 O-2 0.14 0.068 0.395 1 0.0
O14 O-2 0.71 0.008 0.365 1 0.0
Cl4 Cl+7 0.651 -0.105 0.357 1 0.0
O11 O-2 0.01 0.11 0.08 1 0.0
O3 O-2 0.435 0.627 0.374 1 0.0
O13 O-2 0.38 0.17 0.52 1 0.0
O16 O-2 0.504 -0.069 0.316 1 0.0
Cl5 Cl+7 0.324 0.307 0.043 1 0.0
Rb2 Rb+1 0.222 0.89 0.204 1 0.0
O4 O-2 0.24 0.455 0.496 1 0.0
Cl1 Cl+7 0.337 0.534 0.368 1 0.0
O19 O-2 0.148 0.38 0.051 1 0.0
O17 O-2 0.323 0.17 0.122 1 0.0
O7 O-2 -0.01 0.215 0.541 1 0.0
O12 O-2 -0.12 0.276 -0.058 1 0.0
O15 O-2 0.78 -0.194 0.279 1 0.0
O5 O-2 0.146 0.317 0.351 1 0.0
O20 O-2 0.43 0.289 -0.083 1 0.0
Rb1 Rb+1 0.14 0.467 -0.236 1 0.0
Cl3 Cl+7 0.842 0.198 0.065 1 0.0
O1 O-2 0.474 0.419 0.322 1 0.0
O10 O-2 0.71 0.12 0.066 1 0.0
Cl2 Cl+7 0.028 0.202 0.417 1 0.0
Bi1 Bi+3 0.4599 0.2224 0.2824 1 0.0
O18 O-2 0.41 0.373 0.1 1 0.0
O2 O-2 0.221 0.582 0.295 1 0.0
